data_4334911
loop_
_publ_author_name
'Cyril Bachmann'
'Miguel Guttentag'
'Bernhard Spingler'
'Roger Alberto'

_publ_section_title
;
 3d Element Complexes of Pentadentate Bipyridine-Pyridine-Based Ligand
 Scaffolds: Structures and Photocatalytic Activities
;
_journal_name_full 'Inorganic Chemistry'
_journal_page_first 6055
_journal_page_last 6061
_journal_paper_doi 10.1021/ic4004017
_journal_volume 52
_journal_year 2013
_chemical_formula_sum 'C30 H27 Br2 Mn N5 O2'
_chemical_formula_weight 704.33
_chemical_name_systematic
; 
 ? 
;
_space_group_IT_number 2
_symmetry_cell_setting triclinic
_symmetry_space_group_name_Hall '-P 1'
_symmetry_space_group_name_H-M 'P -1'
_atom_sites_solution_hydrogens geom
_atom_sites_solution_primary direct
_atom_sites_solution_secondary difmap
_audit_creation_method SHELXL-97
_cell_angle_alpha 103.688(3)
_cell_angle_beta 96.198(3)
_cell_angle_gamma 94.806(3)
_cell_formula_units_Z 2
_cell_length_a 8.0542(3)
_cell_length_b 12.8850(4)
_cell_length_c 14.2675(6)
_cell_measurement_reflns_used 10832
_cell_measurement_temperature 183(2)
_cell_measurement_theta_max 35.0519
_cell_measurement_theta_min 2.8731
_cell_volume 1421.01(9)
_computing_cell_refinement 'CrysAlis^Pro^ (Oxford, 2007)'
_computing_data_collection 'CrysAlis^Pro^ (Oxford, 2007)'
_computing_data_reduction 'CrysAlis^Pro^ (Oxford, 2007)'
_computing_molecular_graphics 'ORTEP-3 (Farrugia, 1997)'
_computing_publication_material 'SHELXL-97 (Sheldrick, 2008)'
_computing_structure_refinement 'SHELXL-97 (Sheldrick, 2008)'
_computing_structure_solution 'SIR-97 (Altomare, 1999)'
_diffrn_ambient_temperature 183(2)
_diffrn_detector_area_resol_mean 10.4498
_diffrn_measured_fraction_theta_full 0.994
_diffrn_measured_fraction_theta_max 0.902
_diffrn_measurement_device_type 'Oxford Xcalibur Ruby CCD'
_diffrn_measurement_method '\o oscillation scan'
_diffrn_radiation_monochromator graphite
_diffrn_radiation_source 'Enhance (Mo) x-ray Source'
_diffrn_radiation_type MoK\a
_diffrn_radiation_wavelength 0.7107
_diffrn_reflns_av_R_equivalents 0.0371
_diffrn_reflns_av_sigmaI/netI 0.0417
_diffrn_reflns_limit_h_max 12
_diffrn_reflns_limit_h_min -12
_diffrn_reflns_limit_k_max 20
_diffrn_reflns_limit_k_min -20
_diffrn_reflns_limit_l_max 22
_diffrn_reflns_limit_l_min -22
_diffrn_reflns_number 30341
_diffrn_reflns_theta_full 33.07
_diffrn_reflns_theta_max 35.14
_diffrn_reflns_theta_min 2.88
_exptl_absorpt_coefficient_mu 3.314
_exptl_absorpt_correction_T_max 0.4364
_exptl_absorpt_correction_T_min 0.2746
_exptl_absorpt_correction_type multi-scan
_exptl_absorpt_process_details
;
CrysAlisPro, Agilent Technologies,
Version 1.171.35.19 (release 27-10-2011 CrysAlis171 .NET)
(compiled Oct 27 2011,15:02:11)
empirical absorption correction using spherical harmonics,
 implemented in SCALE3 ABSPACK scaling algorithm.
;
_exptl_crystal_colour 'light yellow'
_exptl_crystal_density_diffrn 1.646
_exptl_crystal_description block
_exptl_crystal_F_000 706
_exptl_crystal_size_max 0.45
_exptl_crystal_size_mid 0.31
_exptl_crystal_size_min 0.30
_refine_diff_density_max 1.118
_refine_diff_density_min -0.843
_refine_diff_density_rms 0.099
_refine_ls_extinction_method none
_refine_ls_goodness_of_fit_ref 1.037
_refine_ls_hydrogen_treatment constr
_refine_ls_matrix_type full
_refine_ls_number_parameters 362
_refine_ls_number_reflns 11398
_refine_ls_number_restraints 0
_refine_ls_restrained_S_all 1.037
_refine_ls_R_factor_all 0.0562
_refine_ls_R_factor_gt 0.0417
_refine_ls_shift/su_max 0.001
_refine_ls_shift/su_mean 0.000
_refine_ls_structure_factor_coef Fsqd
_refine_ls_weighting_details 'calc w=1/[\s^2^(Fo^2^)+(0.0482P)^2^+0.7942P] where P=(Fo^2^+2Fc^2^)/3'
_refine_ls_weighting_scheme calc
_refine_ls_wR_factor_gt 0.1001
_refine_ls_wR_factor_ref 0.1083
_reflns_number_gt 9190
_reflns_number_total 11398
_reflns_threshold_expression >2sigma(I)
_cod_data_source_file ic4004017_2a.cif
_cod_data_source_block cb030512
_cod_database_code 4334911

loop_
_symmetry_equiv_pos_as_xyz
'x, y, z'
'-x, -y, -z'

loop_
_atom_site_label
_atom_site_type_symbol
_atom_site_fract_x
_atom_site_fract_y
_atom_site_fract_z
_atom_site_U_iso_or_equiv
_atom_site_adp_type
_atom_site_occupancy
_atom_site_symmetry_multiplicity
_atom_site_calc_flag
_atom_site_refinement_flags
Mn1 Mn 0.94538(3) 0.22207(2) 0.84651(2) 0.01697(6) Uani 1 1 d .
C1 C 1.3185(2) 0.15991(16) 0.81478(15) 0.0219(3) Uani 1 1 d .
H1A H 1.3429 0.2343 0.8460 0.026 Uiso 1 1 calc R
C2 C 1.4495(2) 0.10280(18) 0.78592(15) 0.0245(4) Uani 1 1 d .
H2A H 1.5609 0.1377 0.7959 0.029 Uiso 1 1 calc R
C3 C 1.4159(3) -0.00587(18) 0.74228(15) 0.0253(4) Uani 1 1 d .
H3A H 1.5042 -0.0474 0.7233 0.030 Uiso 1 1 calc R
C4 C 1.2507(2) -0.05327(16) 0.72671(14) 0.0220(3) Uani 1 1 d .
H4A H 1.2238 -0.1277 0.6964 0.026 Uiso 1 1 calc R
C5 C 1.1258(2) 0.00994(14) 0.75625(13) 0.0181(3) Uani 1 1 d .
C6 C 0.9414(2) -0.03827(14) 0.73637(14) 0.0181(3) Uani 1 1 d .
C7 C 0.8495(2) 0.01781(15) 0.66530(13) 0.0184(3) Uani 1 1 d .
C8 C 0.7911(3) -0.03936(17) 0.57080(16) 0.0285(4) Uani 1 1 d .
H8A H 0.8016 -0.1139 0.5501 0.034 Uiso 1 1 calc R
C9 C 0.7171(4) 0.01461(19) 0.50736(17) 0.0364(5) Uani 1 1 d .
H9A H 0.6749 -0.0232 0.4424 0.044 Uiso 1 1 calc R
C10 C 0.7041(3) 0.12309(19) 0.53784(17) 0.0319(5) Uani 1 1 d .
H10A H 0.6526 0.1607 0.4948 0.038 Uiso 1 1 calc R
C11 C 0.7684(2) 0.17594(16) 0.63289(14) 0.0213(3) Uani 1 1 d .
C12 C 0.7707(3) 0.29374(16) 0.67137(15) 0.0227(4) Uani 1 1 d .
C13 C 0.6945(3) 0.35796(19) 0.61759(17) 0.0307(4) Uani 1 1 d .
H13A H 0.6343 0.3270 0.5548 0.037 Uiso 1 1 calc R
C14 C 0.7079(4) 0.4682(2) 0.65730(19) 0.0374(5) Uani 1 1 d .
H14A H 0.6557 0.5136 0.6222 0.045 Uiso 1 1 calc R
C15 C 0.7974(4) 0.51084(19) 0.74776(19) 0.0364(5) Uani 1 1 d .
H15A H 0.8090 0.5861 0.7759 0.044 Uiso 1 1 calc R
C16 C 0.8707(3) 0.44223(17) 0.79744(17) 0.0299(4) Uani 1 1 d .
H16A H 0.9334 0.4720 0.8598 0.036 Uiso 1 1 calc R
C17 C 0.7064(3) 0.36263(16) 0.98828(17) 0.0304(5) Uani 1 1 d .
H17A H 0.7246 0.4143 0.9517 0.036 Uiso 1 1 calc R
C18 C 0.6349(3) 0.39281(19) 1.0727(2) 0.0368(5) Uani 1 1 d .
H18A H 0.6031 0.4632 1.0932 0.044 Uiso 1 1 calc R
C19 C 0.6106(4) 0.3186(2) 1.12668(19) 0.0386(6) Uani 1 1 d .
H19A H 0.5636 0.3373 1.1859 0.046 Uiso 1 1 calc R
C20 C 0.6554(3) 0.21680(19) 1.09353(17) 0.0315(5) Uani 1 1 d .
H20A H 0.6390 0.1644 1.1297 0.038 Uiso 1 1 calc R
C21 C 0.7248(2) 0.19098(15) 1.00690(14) 0.0209(3) Uani 1 1 d .
C22 C 0.7667(2) 0.08218(15) 0.96346(13) 0.0182(3) Uani 1 1 d .
C23 C 0.7259(3) -0.00551(16) 1.00108(15) 0.0239(4) Uani 1 1 d .
H23A H 0.6731 0.0032 1.0584 0.029 Uiso 1 1 calc R
C24 C 0.7636(3) -0.10557(17) 0.95359(16) 0.0277(4) Uani 1 1 d .
H24A H 0.7412 -0.1659 0.9796 0.033 Uiso 1 1 calc R
C25 C 0.8341(3) -0.11732(15) 0.86816(15) 0.0236(4) Uani 1 1 d .
H25A H 0.8589 -0.1858 0.8340 0.028 Uiso 1 1 calc R
C26 C 0.8680(2) -0.02685(14) 0.83303(13) 0.0170(3) Uani 1 1 d .
C27 C 0.8991(6) -0.3738(4) 0.4760(4) 0.0830(14) Uani 1 1 d .
H27A H 0.8658 -0.3592 0.5422 0.100 Uiso 1 1 calc R
H27B H 1.0118 -0.3991 0.4789 0.100 Uiso 1 1 calc R
C28 C 0.7790(10) -0.4558(5) 0.4102(7) 0.143(3) Uani 1 1 d .
H28A H 0.6761 -0.4671 0.4404 0.172 Uiso 1 1 calc R
H28B H 0.8279 -0.5248 0.3936 0.172 Uiso 1 1 calc R
C29 C 0.7387(6) -0.4163(6) 0.3212(4) 0.121(3) Uani 1 1 d .
H29A H 0.6194 -0.4362 0.2927 0.146 Uiso 1 1 calc R
H29B H 0.8125 -0.4413 0.2713 0.146 Uiso 1 1 calc R
C30 C 0.7781(6) -0.2966(4) 0.3695(4) 0.0835(14) Uani 1 1 d .
H30B H 0.8122 -0.2576 0.3214 0.100 Uiso 1 1 calc R
H30A H 0.6769 -0.2677 0.3944 0.100 Uiso 1 1 calc R
N1 N 1.15821(19) 0.11534(12) 0.80075(12) 0.0190(3) Uani 1 1 d .
N2 N 0.83807(19) 0.12354(12) 0.69587(11) 0.0177(3) Uani 1 1 d .
N3 N 0.8563(2) 0.33566(13) 0.76095(13) 0.0237(3) Uani 1 1 d .
N4 N 0.7516(2) 0.26411(13) 0.95507(13) 0.0226(3) Uani 1 1 d .
N5 N 0.84051(19) 0.07094(12) 0.88148(11) 0.0170(3) Uani 1 1 d .
O1 O 0.94037(19) -0.14775(11) 0.69139(11) 0.0234(3) Uani 1 1 d .
H1 H 0.8411 -0.1778 0.6801 0.035 Uiso 1 1 calc R
O2 O 0.9041(4) -0.2821(2) 0.4438(2) 0.0782(8) Uani 1 1 d .
Br1 Br 1.15645(3) 0.355692(16) 0.974762(17) 0.02931(6) Uani 1 1 d .
Br2 Br 0.55830(3) -0.264813(16) 0.642939(17) 0.02789(6) Uani 1 1 d .

loop_
_atom_site_aniso_label
_atom_site_aniso_U_11
_atom_site_aniso_U_22
_atom_site_aniso_U_33
_atom_site_aniso_U_23
_atom_site_aniso_U_13
_atom_site_aniso_U_12
Mn1 0.01807(12) 0.01498(12) 0.01815(13) 0.00499(9) 0.00208(9) 0.00136(9)
C1 0.0179(8) 0.0239(9) 0.0230(9) 0.0052(7) 0.0019(7) 0.0010(6)
C2 0.0164(8) 0.0354(10) 0.0217(9) 0.0073(8) 0.0020(7) 0.0030(7)
C3 0.0214(9) 0.0338(10) 0.0219(9) 0.0063(8) 0.0041(7) 0.0099(7)
C4 0.0225(8) 0.0240(9) 0.0198(9) 0.0042(7) 0.0042(7) 0.0062(7)
C5 0.0185(7) 0.0195(8) 0.0164(8) 0.0041(6) 0.0014(6) 0.0038(6)
C6 0.0198(8) 0.0148(7) 0.0187(8) 0.0026(6) 0.0011(6) 0.0026(6)
C7 0.0182(7) 0.0201(8) 0.0169(8) 0.0056(6) 0.0013(6) 0.0007(6)
C8 0.0394(12) 0.0222(9) 0.0206(10) 0.0047(7) -0.0030(8) -0.0034(8)
C9 0.0540(15) 0.0300(11) 0.0210(10) 0.0078(8) -0.0096(10) -0.0041(10)
C10 0.0393(12) 0.0333(11) 0.0235(10) 0.0139(9) -0.0060(9) 0.0002(9)
C11 0.0202(8) 0.0245(9) 0.0212(9) 0.0106(7) 0.0017(6) 0.0018(7)
C12 0.0236(9) 0.0248(9) 0.0241(9) 0.0123(7) 0.0059(7) 0.0067(7)
C13 0.0350(11) 0.0335(11) 0.0295(11) 0.0172(9) 0.0031(9) 0.0112(9)
C14 0.0486(14) 0.0340(12) 0.0402(14) 0.0219(10) 0.0116(11) 0.0199(10)
C15 0.0504(14) 0.0238(10) 0.0413(14) 0.0143(9) 0.0137(11) 0.0129(10)
C16 0.0423(12) 0.0211(9) 0.0294(11) 0.0095(8) 0.0089(9) 0.0069(8)
C17 0.0425(12) 0.0187(8) 0.0319(11) 0.0054(8) 0.0155(9) 0.0033(8)
C18 0.0468(14) 0.0249(10) 0.0406(14) 0.0036(9) 0.0210(11) 0.0095(9)
C19 0.0537(16) 0.0325(11) 0.0318(12) 0.0034(9) 0.0238(11) 0.0069(10)
C20 0.0429(13) 0.0289(10) 0.0265(11) 0.0089(8) 0.0154(9) 0.0053(9)
C21 0.0231(8) 0.0206(8) 0.0186(9) 0.0044(6) 0.0031(7) 0.0006(6)
C22 0.0190(8) 0.0194(8) 0.0164(8) 0.0064(6) 0.0006(6) 0.0008(6)
C23 0.0288(9) 0.0251(9) 0.0208(9) 0.0117(7) 0.0038(7) 0.0014(7)
C24 0.0365(11) 0.0214(9) 0.0284(11) 0.0132(8) 0.0038(8) 0.0023(8)
C25 0.0298(10) 0.0171(8) 0.0242(10) 0.0075(7) -0.0005(7) 0.0028(7)
C26 0.0163(7) 0.0170(7) 0.0180(8) 0.0058(6) 0.0002(6) 0.0026(6)
C27 0.093(3) 0.076(3) 0.096(3) 0.030(3) 0.053(3) 0.023(2)
C28 0.152(7) 0.065(3) 0.205(8) 0.052(4) -0.026(6) -0.016(4)
C29 0.055(3) 0.184(6) 0.083(4) -0.044(4) 0.022(2) -0.022(3)
C30 0.066(3) 0.091(3) 0.102(4) 0.048(3) -0.005(2) 0.007(2)
N1 0.0172(7) 0.0184(7) 0.0206(8) 0.0041(6) 0.0010(5) 0.0021(5)
N2 0.0172(6) 0.0198(7) 0.0172(7) 0.0067(5) 0.0020(5) 0.0024(5)
N3 0.0299(8) 0.0202(7) 0.0236(8) 0.0092(6) 0.0054(7) 0.0055(6)
N4 0.0277(8) 0.0180(7) 0.0231(8) 0.0057(6) 0.0072(6) 0.0022(6)
N5 0.0173(6) 0.0171(6) 0.0174(7) 0.0063(5) 0.0011(5) 0.0015(5)
O1 0.0265(7) 0.0157(6) 0.0250(7) -0.0001(5) 0.0014(6) 0.0025(5)
O2 0.083(2) 0.0706(18) 0.081(2) 0.0143(16) 0.0210(17) 0.0077(15)
Br1 0.02916(11) 0.01805(9) 0.03511(12) -0.00023(8) -0.00383(8) 0.00092(7)
Br2 0.02908(11) 0.02255(10) 0.03101(12) 0.00606(8) 0.00153(8) 0.00194(7)

loop_
_atom_type_symbol
_atom_type_description
_atom_type_scat_dispersion_real
_atom_type_scat_dispersion_imag
_atom_type_scat_source
C C 0.0033 0.0016 'International Tables Vol C Tables 4.2.6.8 and 6.1.1.4'
H H 0.0000 0.0000 'International Tables Vol C Tables 4.2.6.8 and 6.1.1.4'
N N 0.0061 0.0033 'International Tables Vol C Tables 4.2.6.8 and 6.1.1.4'
O O 0.0106 0.0060 'International Tables Vol C Tables 4.2.6.8 and 6.1.1.4'
Mn Mn 0.3368 0.7283 'International Tables Vol C Tables 4.2.6.8 and 6.1.1.4'
Br Br -0.2901 2.4595 'International Tables Vol C Tables 4.2.6.8 and 6.1.1.4'

loop_
_geom_angle_atom_site_label_1
_geom_angle_atom_site_label_2
_geom_angle_atom_site_label_3
_geom_angle
N3 Mn1 N5 137.25(6)
N3 Mn1 N2 72.54(6)
N5 Mn1 N2 79.66(6)
N3 Mn1 N4 92.44(6)
N5 Mn1 N4 71.01(6)
N2 Mn1 N4 115.66(6)
N3 Mn1 N1 121.60(6)
N5 Mn1 N1 81.26(6)
N2 Mn1 N1 76.96(6)
N4 Mn1 N1 145.91(6)
N3 Mn1 Br1 98.14(5)
N5 Mn1 Br1 118.76(4)
N2 Mn1 Br1 156.27(4)
N4 Mn1 Br1 85.94(5)
N1 Mn1 Br1 90.55(4)
N1 C1 C2 123.08(19)
N1 C1 H1A 118.5
C2 C1 H1A 118.5
C1 C2 C3 118.95(18)
C1 C2 H2A 120.5
C3 C2 H2A 120.5
C2 C3 C4 118.77(19)
C2 C3 H3A 120.6
C4 C3 H3A 120.6
C5 C4 C3 118.80(19)
C5 C4 H4A 120.6
C3 C4 H4A 120.6
N1 C5 C4 122.70(17)
N1 C5 C6 116.95(16)
C4 C5 C6 120.33(17)
O1 C6 C5 106.28(15)
O1 C6 C26 109.32(14)
C5 C6 C26 109.82(15)
O1 C6 C7 109.74(15)
C5 C6 C7 107.37(14)
C26 C6 C7 114.02(15)
N2 C7 C8 121.84(18)
N2 C7 C6 118.20(16)
C8 C7 C6 119.82(17)
C9 C8 C7 118.4(2)
C9 C8 H8A 120.8
C7 C8 H8A 120.8
C10 C9 C8 120.3(2)
C10 C9 H9A 119.8
C8 C9 H9A 119.8
C9 C10 C11 118.3(2)
C9 C10 H10A 120.9
C11 C10 H10A 120.9
N2 C11 C10 121.81(19)
N2 C11 C12 115.47(17)
C10 C11 C12 122.69(18)
N3 C12 C13 121.7(2)
N3 C12 C11 115.84(16)
C13 C12 C11 122.4(2)
C14 C13 C12 118.9(2)
C14 C13 H13A 120.6
C12 C13 H13A 120.6
C15 C14 C13 119.2(2)
C15 C14 H14A 120.4
C13 C14 H14A 120.4
C14 C15 C16 118.9(2)
C14 C15 H15A 120.5
C16 C15 H15A 120.5
N3 C16 C15 122.6(2)
N3 C16 H16A 118.7
C15 C16 H16A 118.7
N4 C17 C18 123.4(2)
N4 C17 H17A 118.3
C18 C17 H17A 118.3
C19 C18 C17 118.5(2)
C19 C18 H18A 120.8
C17 C18 H18A 120.8
C18 C19 C20 119.0(2)
C18 C19 H19A 120.5
C20 C19 H19A 120.5
C19 C20 C21 119.7(2)
C19 C20 H20A 120.1
C21 C20 H20A 120.1
N4 C21 C20 121.34(19)
N4 C21 C22 115.55(16)
C20 C21 C22 123.05(17)
N5 C22 C23 121.31(18)
N5 C22 C21 116.05(15)
C23 C22 C21 122.56(17)
C24 C23 C22 118.84(19)
C24 C23 H23A 120.6
C22 C23 H23A 120.6
C25 C24 C23 119.64(18)
C25 C24 H24A 120.2
C23 C24 H24A 120.2
C24 C25 C26 118.68(19)
C24 C25 H25A 120.7
C26 C25 H25A 120.7
N5 C26 C25 121.86(17)
N5 C26 C6 118.39(15)
C25 C26 C6 119.75(17)
O2 C27 C28 109.3(5)
O2 C27 H27A 109.8
C28 C27 H27A 109.8
O2 C27 H27B 109.8
C28 C27 H27B 109.8
H27A C27 H27B 108.3
C27 C28 C29 106.4(5)
C27 C28 H28A 110.4
C29 C28 H28A 110.4
C27 C28 H28B 110.4
C29 C28 H28B 110.4
H28A C28 H28B 108.6
C28 C29 C30 97.2(4)
C28 C29 H29A 112.3
C30 C29 H29A 112.3
C28 C29 H29B 112.3
C30 C29 H29B 112.3
H29A C29 H29B 109.9
O2 C30 C29 109.1(4)
O2 C30 H30B 109.9
C29 C30 H30B 109.9
O2 C30 H30A 109.9
C29 C30 H30A 109.9
H30B C30 H30A 108.3
C1 N1 C5 117.68(17)
C1 N1 Mn1 119.94(13)
C5 N1 Mn1 122.32(12)
C7 N2 C11 119.29(17)
C7 N2 Mn1 123.08(12)
C11 N2 Mn1 117.52(13)
C16 N3 C12 118.62(18)
C16 N3 Mn1 123.11(15)
C12 N3 Mn1 117.98(13)
C17 N4 C21 118.06(17)
C17 N4 Mn1 125.01(13)
C21 N4 Mn1 113.98(13)
C26 N5 C22 119.49(15)
C26 N5 Mn1 122.85(12)
C22 N5 Mn1 117.03(12)
C6 O1 H1 109.5
C30 O2 C27 107.6(4)

loop_
_geom_bond_atom_site_label_1
_geom_bond_atom_site_label_2
_geom_bond_distance
Mn1 N3 2.2314(17)
Mn1 N5 2.2427(15)
Mn1 N2 2.2587(16)
Mn1 N4 2.3226(17)
Mn1 N1 2.3383(16)
Mn1 Br1 2.5592(4)
C1 N1 1.342(2)
C1 C2 1.380(3)
C1 H1A 0.9500
C2 C3 1.382(3)
C2 H2A 0.9500
C3 C4 1.389(3)
C3 H3A 0.9500
C4 C5 1.385(3)
C4 H4A 0.9500
C5 N1 1.346(2)
C5 C6 1.531(3)
C6 O1 1.404(2)
C6 C26 1.539(3)
C6 C7 1.540(3)
C7 N2 1.343(2)
C7 C8 1.384(3)
C8 C9 1.382(3)
C8 H8A 0.9500
C9 C10 1.378(3)
C9 H9A 0.9500
C10 C11 1.387(3)
C10 H10A 0.9500
C11 N2 1.349(2)
C11 C12 1.485(3)
C12 N3 1.350(3)
C12 C13 1.391(3)
C13 C14 1.390(3)
C13 H13A 0.9500
C14 C15 1.373(4)
C14 H14A 0.9500
C15 C16 1.388(3)
C15 H15A 0.9500
C16 N3 1.339(3)
C16 H16A 0.9500
C17 N4 1.341(3)
C17 C18 1.379(3)
C17 H17A 0.9500
C18 C19 1.376(4)
C18 H18A 0.9500
C19 C20 1.378(3)
C19 H19A 0.9500
C20 C21 1.391(3)
C20 H20A 0.9500
C21 N4 1.346(2)
C21 C22 1.475(3)
C22 N5 1.352(2)
C22 C23 1.391(2)
C23 C24 1.382(3)
C23 H23A 0.9500
C24 C25 1.381(3)
C24 H24A 0.9500
C25 C26 1.392(2)
C25 H25A 0.9500
C26 N5 1.335(2)
C27 O2 1.364(5)
C27 C28 1.448(8)
C27 H27A 0.9900
C27 H27B 0.9900
C28 C29 1.489(9)
C28 H28A 0.9900
C28 H28B 0.9900
C29 C30 1.524(7)
C29 H29A 0.9900
C29 H29B 0.9900
C30 O2 1.353(5)
C30 H30B 0.9900
C30 H30A 0.9900
O1 H1 0.8400

loop_
_geom_torsion_atom_site_label_1
_geom_torsion_atom_site_label_2
_geom_torsion_atom_site_label_3
_geom_torsion_atom_site_label_4
_geom_torsion
N1 C1 C2 C3 -1.4(3)
C1 C2 C3 C4 1.6(3)
C2 C3 C4 C5 -0.5(3)
C3 C4 C5 N1 -1.0(3)
C3 C4 C5 C6 177.34(17)
N1 C5 C6 O1 -179.22(16)
C4 C5 C6 O1 2.4(2)
N1 C5 C6 C26 -61.1(2)
C4 C5 C6 C26 120.54(18)
N1 C5 C6 C7 63.4(2)
C4 C5 C6 C7 -114.98(19)
O1 C6 C7 N2 -179.91(15)
C5 C6 C7 N2 -64.8(2)
C26 C6 C7 N2 57.1(2)
O1 C6 C7 C8 -4.1(2)
C5 C6 C7 C8 111.0(2)
C26 C6 C7 C8 -127.08(19)
N2 C7 C8 C9 -0.9(3)
C6 C7 C8 C9 -176.6(2)
C7 C8 C9 C10 0.8(4)
C8 C9 C10 C11 0.6(4)
C9 C10 C11 N2 -1.8(3)
C9 C10 C11 C12 176.1(2)
N2 C11 C12 N3 6.2(3)
C10 C11 C12 N3 -171.8(2)
N2 C11 C12 C13 -175.86(19)
C10 C11 C12 C13 6.1(3)
N3 C12 C13 C14 0.3(3)
C11 C12 C13 C14 -177.5(2)
C12 C13 C14 C15 0.8(4)
C13 C14 C15 C16 -0.6(4)
C14 C15 C16 N3 -0.6(4)
N4 C17 C18 C19 0.9(4)
C17 C18 C19 C20 -1.2(4)
C18 C19 C20 C21 0.3(4)
C19 C20 C21 N4 1.0(4)
C19 C20 C21 C22 -176.2(2)
N4 C21 C22 N5 5.6(3)
C20 C21 C22 N5 -177.0(2)
N4 C21 C22 C23 -171.36(19)
C20 C21 C22 C23 6.0(3)
N5 C22 C23 C24 0.6(3)
C21 C22 C23 C24 177.36(19)
C22 C23 C24 C25 -2.7(3)
C23 C24 C25 C26 1.1(3)
C24 C25 C26 N5 2.7(3)
C24 C25 C26 C6 -178.10(18)
O1 C6 C26 N5 -172.50(16)
C5 C6 C26 N5 71.3(2)
C7 C6 C26 N5 -49.3(2)
O1 C6 C26 C25 8.2(2)
C5 C6 C26 C25 -108.00(19)
C7 C6 C26 C25 131.47(18)
O2 C27 C28 C29 13.2(7)
C27 C28 C29 C30 -25.8(7)
C28 C29 C30 O2 32.4(6)
C2 C1 N1 C5 -0.1(3)
C2 C1 N1 Mn1 -177.23(15)
C4 C5 N1 C1 1.3(3)
C6 C5 N1 C1 -177.08(16)
C4 C5 N1 Mn1 178.34(14)
C6 C5 N1 Mn1 0.0(2)
N3 Mn1 N1 C1 73.92(16)
N5 Mn1 N1 C1 -145.02(15)
N2 Mn1 N1 C1 133.65(15)
N4 Mn1 N1 C1 -109.55(16)
Br1 Mn1 N1 C1 -25.99(14)
N3 Mn1 N1 C5 -103.09(15)
N5 Mn1 N1 C5 37.97(14)
N2 Mn1 N1 C5 -43.36(14)
N4 Mn1 N1 C5 73.44(18)
Br1 Mn1 N1 C5 157.00(14)
C8 C7 N2 C11 -0.2(3)
C6 C7 N2 C11 175.51(16)
C8 C7 N2 Mn1 -176.24(15)
C6 C7 N2 Mn1 -0.5(2)
C10 C11 N2 C7 1.6(3)
C12 C11 N2 C7 -176.38(16)
C10 C11 N2 Mn1 177.86(16)
C12 C11 N2 Mn1 -0.2(2)
N3 Mn1 N2 C7 172.69(15)
N5 Mn1 N2 C7 -40.18(14)
N4 Mn1 N2 C7 -103.15(14)
N1 Mn1 N2 C7 43.14(14)
Br1 Mn1 N2 C7 102.98(15)
N3 Mn1 N2 C11 -3.38(13)
N5 Mn1 N2 C11 143.75(14)
N4 Mn1 N2 C11 80.79(14)
N1 Mn1 N2 C11 -132.92(14)
Br1 Mn1 N2 C11 -73.08(18)
C15 C16 N3 C12 1.6(3)
C15 C16 N3 Mn1 -172.17(18)
C13 C12 N3 C16 -1.5(3)
C11 C12 N3 C16 176.44(19)
C13 C12 N3 Mn1 172.65(16)
C11 C12 N3 Mn1 -9.4(2)
N5 Mn1 N3 C16 128.92(17)
N2 Mn1 N3 C16 -179.21(19)
N4 Mn1 N3 C16 64.62(18)
N1 Mn1 N3 C16 -117.33(17)
Br1 Mn1 N3 C16 -21.63(18)
N5 Mn1 N3 C12 -44.93(19)
N2 Mn1 N3 C12 6.94(14)
N4 Mn1 N3 C12 -109.23(15)
N1 Mn1 N3 C12 68.83(16)
Br1 Mn1 N3 C12 164.52(14)
C18 C17 N4 C21 0.3(4)
C18 C17 N4 Mn1 -159.0(2)
C20 C21 N4 C17 -1.3(3)
C22 C21 N4 C17 176.12(19)
C20 C21 N4 Mn1 160.24(17)
C22 C21 N4 Mn1 -22.3(2)
N3 Mn1 N4 C17 -38.13(19)
N5 Mn1 N4 C17 -177.8(2)
N2 Mn1 N4 C17 -109.91(19)
N1 Mn1 N4 C17 144.83(17)
Br1 Mn1 N4 C17 59.86(19)
N3 Mn1 N4 C21 161.79(14)
N5 Mn1 N4 C21 22.09(13)
N2 Mn1 N4 C21 90.01(15)
N1 Mn1 N4 C21 -15.3(2)
Br1 Mn1 N4 C21 -100.22(14)
C25 C26 N5 C22 -4.8(3)
C6 C26 N5 C22 175.98(16)
C25 C26 N5 Mn1 165.78(14)
C6 C26 N5 Mn1 -13.5(2)
C23 C22 N5 C26 3.1(3)
C21 C22 N5 C26 -173.86(16)
C23 C22 N5 Mn1 -167.97(15)
C21 C22 N5 Mn1 15.0(2)
N3 Mn1 N5 C26 97.60(16)
N2 Mn1 N5 C26 47.90(14)
N4 Mn1 N5 C26 169.79(16)
N1 Mn1 N5 C26 -30.33(14)
Br1 Mn1 N5 C26 -116.13(13)
N3 Mn1 N5 C22 -91.64(15)
N2 Mn1 N5 C22 -141.34(14)
N4 Mn1 N5 C22 -19.45(13)
N1 Mn1 N5 C22 140.43(14)
Br1 Mn1 N5 C22 54.64(14)
C29 C30 O2 C27 -26.5(5)
C28 C27 O2 C30 8.3(6)
